data_7117492
loop_
_publ_author_name
'Martinengo, S.'
'Ciani, G.'
'Sironi, A.'

_publ_section_title
;
 Synthesis and X-Ray Crystal Structure of the (Rh5 (C O)8 (Mue-C O)6
 I)(2-) Anion Containing A Trigonal Bipyramidal Rhodium Cluster
;
_journal_name_full
;
Journal of the Chemical Society. Chemical Communications (1972-)
;
_journal_page_first 1059
_journal_page_last 1061
_journal_volume 1979
_journal_year 1979
_chemical_formula_sum 'C44 I N2 O14 Rh5'
_chemical_name_systematic '((C4 H9)4 N)2 (Rh5 (C O)14 I)'
_space_group_IT_number 33
_symmetry_space_group_name_Hall 'P -2ac -2n'
_symmetry_space_group_name_H-M 'P n 21 a'
_cell_angle_alpha 90
_cell_angle_beta 90
_cell_angle_gamma 90
_cell_formula_units_Z 4
_cell_length_a 27.767
_cell_length_b 18.652
_cell_length_c 11.678
_cell_volume 6048.154
_citation_journal_id_ASTM JCCCAT
_cod_data_source_file Martinengo_JCCCAT_1979_868.cif
_cod_data_source_block C44I1N2O14Rh5
_cod_original_sg_symbol_Hall 'P 2c -2n (-x,z,y)'
_cod_original_formula_sum 'C44 I1 N2 O14 Rh5'
_cod_database_code 7117492

loop_
_symmetry_equiv_pos_as_xyz
x,y,z
-x,y+1/2,-z
-x+1/2,y+1/2,z+1/2
x+1/2,y,-z+1/2

loop_
_atom_site_label
_atom_site_type_symbol
_atom_site_fract_x
_atom_site_fract_y
_atom_site_fract_z
_atom_site_occupancy
_atom_site_U_iso_or_equiv
C40 C 0.281 0.4617 0.1092 1 0.0
C10 C+2 0.0965 0.0668 0.3612 1 0.0
O13 O-2 0.2173 -0.0393 0.2911 1 0.0
C5 C+2 -0.0117 0.0117 0.2447 1 0.0
C27 C 0.3248 -0.1601 0.0962 1 0.0
C35 C 0.4299 0.3567 0.1452 1 0.0
O14 O-2 0.2254 0.0774 -0.0485 1 0.0
C31 C 0.3663 0.2661 0.0942 1 0.0
N2 N 0.383 0.3216 0.1848 1 0.0
C43 C 0.3649 0.1888 0.456 1 0.0
C3 C+2 0.0999 0.2264 0.3139 1 0.0
C13 C+2 0.1877 0.0006 0.2563 1 0.0
C6 C+2 -0.0007 0.0963 0.0014 1 0.0
C7 C+2 0.1934 0.1411 0.354 1 0.0
C37 C 0.504 0.445 0.1748 1 0.0
C34 C 0.4092 0.098 -0.0405 1 0.0
N1 N 0.3313 -0.1726 0.2249 1 0.0
C29 C 0.2758 -0.1051 -0.0672 1 0.0
O2 O-2 0.1129 0.0852 -0.2221 1 0.0
O1 O-2 0.0981 -0.1426 0.3312 1 0.0
O4 O-2 0.0317 -0.1046 0.023 1 0.0
C17 C 0.4609 -0.2609 0.2211 1 0.0
C44 C 0.3908 0.2359 0.5619 1 0.0
O9 O-2 0.1442 -0.0835 0.0031 1 0.0
C20 C 0.2691 -0.2763 0.2338 1 0.0
O11 O-2 0.0929 0.2363 0.0204 1 0.0
C14 C+2 0.1954 0.0802 0.0276 1 0.0
C30 C 0.3135 -0.058 -0.1085 1 0.0
C38 C 0.3396 0.3823 0.1936 1 0.0
C16 C 0.4214 -0.2007 0.2038 1 0.0
C12 C+2 0.0278 0.1482 0.2164 1 0.0
O5 O-2 -0.0362 -0.0108 0.3238 1 0.0
O12 O-2 -0.0022 0.1887 0.2441 1 0.0
C2 C+2 0.1181 0.0842 -0.1214 1 0.0
C28 C 0.2796 -0.1161 0.0666 1 0.0
Rh4 Rh 0.0255 0.0464 0.1316 1 0.0
C32 C 0.3966 0.2031 0.0828 1 0.0
C39 C 0.3281 0.4231 0.0996 1 0.0
Rh5 Rh 0.2014 0.1049 0.2021 1 0.0
O8 O-2 0.3073 0.0735 0.1964 1 0.0
C8 C+2 0.2674 0.087 0.1972 1 0.0
O3 O-2 0.1027 0.2783 0.3704 1 0.0
C42 C 0.35 0.2461 0.3562 1 0.0
C26 C 0.3888 -0.0381 0.5769 1 0.0
Rh1 Rh 0.1194 0 0.2247 1 0.0
C36 C 0.4475 0.4097 0.2036 1 0.0
O7 O-2 0.1957 0.1651 0.4475 1 0.0
C23 C 0.344 -0.1002 0.2805 1 0.0
I1 I 0.2195 0.2503 0.137 1 0.0
C19 C 0.2871 -0.2026 0.2827 1 0.0
Rh3 Rh 0.0975 0.1419 0.2331 1 0.0
C9 C+2 0.1342 -0.0305 0.054 1 0.0
O10 O-2 0.0846 0.0603 0.4564 1 0.0
C41 C 0.3879 0.2821 0.3156 1 0.0
C21 C 0.2195 -0.2909 0.283 1 0.0
C15 C 0.3713 -0.2264 0.2411 1 0.0
Rh2 Rh 0.1246 0.078 0.0333 1 0.0
C1 C+2 0.1102 -0.0874 0.2908 1 0.0
C33 C 0.3828 0.1576 -0.0165 1 0.0
C22 C 0.1995 -0.3664 0.2488 1 0.0
C4 C+2 0.0323 -0.0463 0.0593 1 0.0
C11 C+2 0.1016 0.1844 0.0682 1 0.0
C18 C 0.5041 -0.2412 0.1895 1 0.0
C24 C 0.3583 -0.1049 0.4078 1 0.0
C25 C 0.3673 -0.032 0.4535 1 0.0
O6 O-2 -0.0186 0.1242 -0.0784 1 0.0
